data_1510568
loop_
_publ_author_name
'Jansen, M.'
'Mudring, A.V.'

_publ_section_title
;
 Base-induced disproportionation of elemental gold
;
_journal_name_full 'Angew. Chem. Int. ed.'
_journal_page_first 3066
_journal_page_last 3067
_journal_volume 39
_journal_year 2000
_chemical_formula_sum 'Au5 O2 Rb7'
_chemical_name_systematic '(Rb Au)4 (Rb3 (Au O2))'
_space_group_IT_number 71
_symmetry_space_group_name_Hall '-I 2 2'
_symmetry_space_group_name_H-M 'I m m m'
_cell_angle_alpha 90
_cell_angle_beta 90
_cell_angle_gamma 90
_cell_formula_units_Z 2
_cell_length_a 5.671
_cell_length_b 9.301
_cell_length_c 16.594
_cell_volume 875.267
_citation_journal_id_ASTM ACIEF5
_cod_data_source_file gold_672.cif
_cod_data_source_block Au5O2Rb7
_cod_original_cell_volume 875.2666
_cod_database_code 1510568

loop_
_symmetry_equiv_pos_as_xyz
x,y,z
-x,-y,z
x,-y,-z
-x,y,-z
-x,-y,-z
x,y,-z
-x,y,z
x,-y,z
x+1/2,y+1/2,z+1/2
-x+1/2,-y+1/2,z+1/2
x+1/2,-y+1/2,-z+1/2
-x+1/2,y+1/2,-z+1/2
-x+1/2,-y+1/2,-z+1/2
x+1/2,y+1/2,-z+1/2
-x+1/2,y+1/2,z+1/2
x+1/2,-y+1/2,z+1/2

loop_
_atom_site_label
_atom_site_type_symbol
_atom_site_fract_x
_atom_site_fract_y
_atom_site_fract_z
_atom_site_occupancy
_atom_site_U_iso_or_equiv
Rb1 Rb+1 0.5 0 0.5 1 0.0
Rb3 Rb+1 0 0.2219 0.16605 1 0.0
Au1 Au+1 0 0 0 1 0.0
Au3 Au-1 0.5 0 0.19289 1 0.0
Rb2 Rb+1 0 0.2888 0.5 1 0.0
Au2 Au-1 0 0 0.34818 1 0.0
O1 O-2 0 0.216 0 1 0.0
